data_7249952
loop_
_publ_author_name
'Correia, Gilvan A.'
'Franco, Chris H. J.'
'Kirillova, Marina V.'
'Gallou, Fabrice'
'Kirillov, Alexander M.'

_publ_section_title
;
 Adding value to terpenes: copper-catalyzed oxidation of \a-pinene in
 water under micellar conditions
;
_journal_issue 12
_journal_name_full 'Green Chemistry'
_journal_page_first 3178
_journal_page_last 3185
_journal_paper_doi 10.1039/D4GC06525E
_journal_volume 27
_journal_year 2025
_chemical_formula_moiety 'C6 H17 Cu N O4, C8 H3 N O6, 2(H2 O)'
_chemical_formula_sum 'C14 H24 Cu N2 O12'
_chemical_formula_weight 475.89
_space_group_crystal_system monoclinic
_space_group_IT_number 14
_space_group_name_Hall '-P 2ybc'
_space_group_name_H-M_alt 'P 1 21/c 1'
_atom_sites_solution_hydrogens mixed
_audit_creation_date 2024-04-24
_audit_creation_method
;
Olex2 1.5
(compiled 2024.02.16 svn.r378c4104 for OlexSys, GUI svn.r6928)
;
_audit_update_record
;
2024-09-23 deposited with the CCDC.	2025-02-14 downloaded from the CCDC.
;
_cell_angle_alpha 90
_cell_angle_beta 92.062(12)
_cell_angle_gamma 90
_cell_formula_units_Z 4
_cell_length_a 12.720(4)
_cell_length_b 21.515(7)
_cell_length_c 7.046(2)
_cell_measurement_reflns_used 1524
_cell_measurement_temperature 296.15
_cell_measurement_theta_max 19.45
_cell_measurement_theta_min 2.48
_cell_volume 1927.0(10)
_computing_cell_refinement 'SAINT v8.37A (Bruker, 2015)'
_computing_data_reduction 'SAINT v8.37A (Bruker, 2015)'
_computing_molecular_graphics 'Olex2 1.5 (Dolomanov et al., 2009)'
_computing_publication_material 'Olex2 1.5 (Dolomanov et al., 2009)'
_computing_structure_refinement 'SHELXL 2019/3 (Sheldrick, 2015)'
_computing_structure_solution 'SHELXT 2014/5 (Sheldrick, 2014)'
_diffrn_ambient_temperature 296.15
_diffrn_measured_fraction_theta_full 0.997
_diffrn_measured_fraction_theta_max 0.997
_diffrn_measurement_device_type 'Bruker APEX-II CCD'
_diffrn_measurement_method '\f and \w scans'
_diffrn_radiation_type MoK\a
_diffrn_radiation_wavelength 0.71073
_diffrn_reflns_av_R_equivalents 0.1279
_diffrn_reflns_av_unetI/netI 0.1646
_diffrn_reflns_Laue_measured_fraction_full 0.997
_diffrn_reflns_Laue_measured_fraction_max 0.997
_diffrn_reflns_limit_h_max 15
_diffrn_reflns_limit_h_min -15
_diffrn_reflns_limit_k_max 25
_diffrn_reflns_limit_k_min -25
_diffrn_reflns_limit_l_max 8
_diffrn_reflns_limit_l_min -8
_diffrn_reflns_number 14143
_diffrn_reflns_point_group_measured_fraction_full 0.997
_diffrn_reflns_point_group_measured_fraction_max 0.997
_diffrn_reflns_theta_full 25.000
_diffrn_reflns_theta_max 25.348
_diffrn_reflns_theta_min 2.480
_exptl_absorpt_coefficient_mu 1.201
_exptl_absorpt_correction_T_max 0.7454
_exptl_absorpt_correction_T_min 0.6104
_exptl_absorpt_correction_type multi-scan
_exptl_absorpt_process_details
;
SADABS-2016/2 (Bruker,2016/2) was used for absorption correction.
wR2(int) was 0.1141 before and 0.0778 after correction.
The Ratio of minimum to maximum transmission is 0.8189.
The \l/2 correction factor is Not present.
;
_exptl_crystal_colour 'dark blue'
_exptl_crystal_colour_modifier dark
_exptl_crystal_colour_primary blue
_exptl_crystal_density_diffrn 1.640
_exptl_crystal_description prism
_exptl_crystal_F_000 988
_exptl_crystal_size_max 0.21
_exptl_crystal_size_mid 0.11
_exptl_crystal_size_min 0.07
_refine_diff_density_max 0.512
_refine_diff_density_min -1.051
_refine_diff_density_rms 0.108
_refine_ls_extinction_method none
_refine_ls_goodness_of_fit_ref 0.958
_refine_ls_hydrogen_treatment mixed
_refine_ls_matrix_type full
_refine_ls_number_parameters 278
_refine_ls_number_reflns 3523
_refine_ls_number_restraints 9
_refine_ls_restrained_S_all 0.963
_refine_ls_R_factor_all 0.1411
_refine_ls_R_factor_gt 0.0668
_refine_ls_shift/su_max 0.000
_refine_ls_shift/su_mean 0.000
_refine_ls_structure_factor_coef Fsqd
_refine_ls_weighting_details 'w=1/[\s^2^(Fo^2^)+(0.0552P)^2^] where P=(Fo^2^+2Fc^2^)/3'
_refine_ls_weighting_scheme calc
_refine_ls_wR_factor_gt 0.1395
_refine_ls_wR_factor_ref 0.1700
_reflns_Friedel_coverage 0.000
_reflns_number_gt 1933
_reflns_number_total 3523
_reflns_threshold_expression 'I > 2\s(I)'
_cod_data_source_file d4gc06525e2.cif
_cod_data_source_block compound_01_micellar
_cod_depositor_comments 'Adding full bibliography for 7249952--7249954.cif.'
_cod_database_code 7249952
_shelx_shelxl_version_number 2019/3
_shelx_space_group_comment
;
The symmetry employed for this shelxl refinement is uniquely defined
by the following loop, which should always be used as a source of
symmetry information in preference to the above space-group names.
They are only intended as comments.
;
_olex2_refinement_description
;
1. Fixed Uiso
 At 1.2 times of:
  All C(H) groups, All C(H,H) groups
 At 1.5 times of:
  All O(H) groups, All O(H,H) groups
2. Restrained distances
 O9-H9
 0.85 with sigma of 0.01
 O8-H8
 0.85 with sigma of 0.01
 O10-H10
 0.85 with sigma of 0.01
 Cu1-H9
 2.689365 with sigma of 0.02
 Cu1-H8
 3.0863 with sigma of 0.02
 C14-H9
 1.893964 with sigma of 0.02
 Cu1-H10
 2.715994 with sigma of 0.02
 C9-H8
 1.88882 with sigma of 0.02
 C12-H10
 1.910913 with sigma of 0.02
3.a Free rotating group:
 O12(H12C,H12D), O7(H,HA)
3.b Rotating group:
 O11(H11A,H11B)
3.c Secondary CH2 refined with riding coordinates:
 C9(H9A,H9B), C13(H13A,H13B), C14(H14A,H14B), C10(H10A,H10B), C12(H12A,H12B),
 C11(H11C,H11D)
3.d Aromatic/amide H refined with riding coordinates:
 C2(HB), C6(HC), C4(HD)
;
_olex2_submission_special_instructions 'No special instructions were received'

loop_
_space_group_symop_operation_xyz
'x, y, z'
'-x, y+1/2, -z+1/2'
'-x, -y, -z'
'x, -y-1/2, z-1/2'

loop_
_atom_site_label
_atom_site_type_symbol
_atom_site_fract_x
_atom_site_fract_y
_atom_site_fract_z
_atom_site_U_iso_or_equiv
_atom_site_adp_type
_atom_site_occupancy
_atom_site_site_symmetry_order
_atom_site_calc_flag
_atom_site_refinement_flags_posn
_atom_site_refinement_flags_adp
_atom_site_refinement_flags_occupancy
_atom_site_disorder_assembly
_atom_site_disorder_group
Cu1 Cu 0.67056(6) 0.45228(4) 0.36917(11) 0.0296(3) Uani 1 1 d D . . . .
O5 O 1.0373(4) 0.6939(3) 0.1302(11) 0.091(2) Uani 1 1 d . . . . .
O9 O 0.6723(3) 0.50194(18) 0.6088(6) 0.0311(11) Uani 1 1 d D . . . .
H9 H 0.654(4) 0.5391(12) 0.637(5) 0.047 Uiso 1 1 d D U . . .
O8 O 0.8002(3) 0.5145(2) 0.2436(6) 0.0368(12) Uani 1 1 d D . . . .
H8 H 0.8274(19) 0.5507(7) 0.268(6) 0.055 Uiso 1 1 d D U . . .
O10 O 0.6796(3) 0.3845(2) 0.1711(6) 0.0393(12) Uani 1 1 d D . . . .
H10 H 0.6272(16) 0.3637(13) 0.120(6) 0.059 Uiso 1 1 d D U . . .
O2 O 0.4925(3) 0.6784(2) -0.0968(7) 0.0410(12) Uani 1 1 d . . . . .
O1 O 0.5867(4) 0.5920(2) -0.0549(6) 0.0457(13) Uani 1 1 d . . . . .
O4 O 0.8455(3) 0.8864(2) -0.0331(7) 0.0463(13) Uani 1 1 d . . . . .
O3 O 0.6755(4) 0.88307(19) 0.0262(7) 0.0414(12) Uani 1 1 d . . . . .
O12 O 0.5417(4) 0.3871(2) 0.5248(8) 0.0491(14) Uani 1 1 d G . . . .
H12C H 0.549222 0.353582 0.587577 0.074 Uiso 1 1 d G U . . .
H12D H 0.478704 0.385842 0.480473 0.074 Uiso 1 1 d G U . . .
N1 N 0.7957(4) 0.4087(2) 0.4896(7) 0.0303(13) Uani 1 1 d . . . . .
O7 O 0.5894(4) 0.2858(3) 0.7525(7) 0.0580(15) Uani 1 1 d G . . . .
H H 0.549922 0.254808 0.727438 0.087 Uiso 1 1 d G U . . .
HA H 0.573334 0.296849 0.863563 0.087 Uiso 1 1 d G U . . .
O11 O 0.5552(4) 0.4979(2) 0.2449(7) 0.0584(15) Uani 1 1 d . . . . .
H11A H 0.518433 0.472989 0.176005 0.088 Uiso 1 1 d R U . . .
H11B H 0.580093 0.523638 0.166571 0.088 Uiso 1 1 d R U . . .
O6 O 0.9687(4) 0.6063(2) 0.0362(9) 0.0684(18) Uani 1 1 d . . . . .
C2 C 0.7715(5) 0.6575(3) 0.0007(8) 0.0297(15) Uani 1 1 d . . . . .
HB H 0.775200 0.614364 -0.000596 0.036 Uiso 1 1 calc R U . . .
C5 C 0.7640(5) 0.7875(3) -0.0002(8) 0.0259(14) Uani 1 1 d . . . . .
N2 N 0.9628(5) 0.6623(3) 0.0661(10) 0.0507(17) Uani 1 1 d . . . . .
C3 C 0.6767(5) 0.6880(3) -0.0283(8) 0.0272(15) Uani 1 1 d . . . . .
C8 C 0.5793(5) 0.6493(3) -0.0635(8) 0.0310(16) Uani 1 1 d . . . . .
C6 C 0.8592(5) 0.7574(3) 0.0290(8) 0.0323(16) Uani 1 1 d . . . . .
HC H 0.921247 0.779828 0.046779 0.039 Uiso 1 1 calc R U . . .
C1 C 0.8600(5) 0.6929(3) 0.0312(9) 0.0330(16) Uani 1 1 d . . . . .
C4 C 0.6740(5) 0.7522(3) -0.0263(8) 0.0296(15) Uani 1 1 d . . . . .
HD H 0.609591 0.772285 -0.043012 0.035 Uiso 1 1 calc R U . . .
C7 C 0.7621(5) 0.8572(3) -0.0023(9) 0.0308(16) Uani 1 1 d . . . . .
C9 C 0.8870(5) 0.4727(3) 0.2422(9) 0.0402(18) Uani 1 1 d D . . . .
H9A H 0.951124 0.495741 0.221323 0.048 Uiso 1 1 calc R U . . .
H9B H 0.876770 0.443271 0.138921 0.048 Uiso 1 1 calc R U . . .
C13 C 0.7842(5) 0.4168(3) 0.6973(9) 0.0376(17) Uani 1 1 d . . . . .
H13A H 0.849586 0.406065 0.764310 0.045 Uiso 1 1 calc R U . . .
H13B H 0.729543 0.389348 0.740822 0.045 Uiso 1 1 calc R U . . .
C14 C 0.7556(6) 0.4839(3) 0.7392(10) 0.0430(18) Uani 1 1 d D . . . .
H14A H 0.733033 0.487678 0.868768 0.052 Uiso 1 1 calc R U . . .
H14B H 0.816298 0.510534 0.724340 0.052 Uiso 1 1 calc R U . . .
C10 C 0.8976(5) 0.4380(3) 0.4291(10) 0.0435(19) Uani 1 1 d . . . . .
H10A H 0.950080 0.405591 0.417894 0.052 Uiso 1 1 calc R U . . .
H10B H 0.922537 0.466520 0.527250 0.052 Uiso 1 1 calc R U . . .
C12 C 0.7594(5) 0.3385(3) 0.2206(11) 0.047(2) Uani 1 1 d D . . . .
H12A H 0.821815 0.346015 0.148686 0.056 Uiso 1 1 calc R U . . .
H12B H 0.733439 0.297230 0.189749 0.056 Uiso 1 1 calc R U . . .
C11 C 0.7864(5) 0.3429(3) 0.4304(10) 0.0434(19) Uani 1 1 d . . . . .
H11C H 0.732045 0.322682 0.501199 0.052 Uiso 1 1 calc R U . . .
H11D H 0.852364 0.321570 0.458450 0.052 Uiso 1 1 calc R U . . .

loop_
_atom_site_aniso_label
_atom_site_aniso_U_11
_atom_site_aniso_U_22
_atom_site_aniso_U_33
_atom_site_aniso_U_23
_atom_site_aniso_U_13
_atom_site_aniso_U_12
Cu1 0.0287(4) 0.0292(5) 0.0310(4) -0.0027(4) 0.0031(3) 0.0022(4)
O5 0.038(3) 0.061(4) 0.172(7) 0.009(4) -0.023(4) 0.002(3)
O9 0.036(3) 0.023(2) 0.035(2) -0.002(2) -0.002(2) 0.012(2)
O8 0.039(3) 0.026(3) 0.046(3) 0.002(2) 0.010(2) -0.002(2)
O10 0.038(3) 0.036(3) 0.044(3) -0.011(2) 0.004(2) -0.002(2)
O2 0.035(3) 0.033(3) 0.054(3) -0.005(2) 0.002(2) -0.006(2)
O1 0.052(3) 0.033(3) 0.052(3) 0.000(3) -0.003(3) -0.008(3)
O4 0.036(3) 0.028(3) 0.075(4) 0.009(3) 0.003(3) -0.010(2)
O3 0.043(3) 0.019(2) 0.064(3) 0.000(2) 0.011(3) 0.007(2)
O12 0.036(3) 0.053(4) 0.059(4) 0.008(3) -0.001(3) -0.004(3)
N1 0.027(3) 0.020(3) 0.044(3) -0.004(3) 0.007(3) 0.004(2)
O7 0.065(4) 0.058(4) 0.052(3) -0.014(3) 0.015(3) -0.010(3)
O11 0.062(4) 0.054(4) 0.058(3) 0.006(3) 0.000(3) -0.006(3)
O6 0.056(4) 0.040(4) 0.110(5) -0.002(3) 0.018(3) 0.021(3)
C2 0.042(4) 0.020(3) 0.028(4) 0.002(3) 0.012(3) -0.001(3)
C5 0.030(4) 0.023(3) 0.024(3) 0.000(3) 0.004(3) -0.001(3)
N2 0.036(4) 0.042(4) 0.075(5) 0.010(4) 0.006(4) 0.006(3)
C3 0.031(4) 0.024(4) 0.027(3) 0.001(3) 0.005(3) 0.000(3)
C8 0.037(4) 0.035(4) 0.021(3) -0.001(3) 0.007(3) -0.008(3)
C6 0.024(4) 0.040(4) 0.033(4) 0.001(3) 0.009(3) -0.011(3)
C1 0.033(4) 0.030(4) 0.036(4) 0.001(3) 0.007(3) 0.007(3)
C4 0.032(4) 0.032(4) 0.025(3) -0.004(3) 0.002(3) 0.005(3)
C7 0.034(4) 0.019(4) 0.039(4) 0.000(3) 0.004(3) 0.001(3)
C9 0.042(4) 0.036(4) 0.044(4) -0.002(4) 0.017(4) -0.007(4)
C13 0.041(4) 0.040(4) 0.032(4) 0.006(4) 0.003(3) 0.003(4)
C14 0.047(4) 0.046(5) 0.037(4) -0.006(4) 0.005(4) 0.005(4)
C10 0.029(4) 0.034(4) 0.067(5) -0.003(4) 0.001(4) -0.003(3)
C12 0.038(4) 0.035(4) 0.069(6) -0.013(4) 0.015(4) 0.007(4)
C11 0.030(4) 0.033(4) 0.067(5) -0.006(4) 0.007(4) 0.003(3)

loop_
_atom_type_symbol
_atom_type_description
_atom_type_scat_dispersion_real
_atom_type_scat_dispersion_imag
_atom_type_scat_source
C C 0.0033 0.0016 'International Tables Vol C Tables 4.2.6.8 and 6.1.1.4'
H H 0.0000 0.0000 'International Tables Vol C Tables 4.2.6.8 and 6.1.1.4'
Cu Cu 0.3201 1.2651 'International Tables Vol C Tables 4.2.6.8 and 6.1.1.4'
N N 0.0061 0.0033 'International Tables Vol C Tables 4.2.6.8 and 6.1.1.4'
O O 0.0106 0.0060 'International Tables Vol C Tables 4.2.6.8 and 6.1.1.4'

loop_
_geom_angle_atom_site_label_1
_geom_angle_atom_site_label_2
_geom_angle_atom_site_label_3
_geom_angle
_geom_angle_site_symmetry_1
_geom_angle_site_symmetry_3
_geom_angle_publ_flag
O9 Cu1 O8 91.55(17) . . ?
O9 Cu1 O10 165.62(18) . . ?
O9 Cu1 N1 84.69(19) . . ?
O10 Cu1 O8 95.39(16) . . ?
N1 Cu1 O8 82.35(18) . . ?
N1 Cu1 O10 83.8(2) . . ?
O11 Cu1 O9 95.51(19) . . ?
O11 Cu1 O8 94.14(19) . . ?
O11 Cu1 O10 96.5(2) . . ?
O11 Cu1 N1 176.5(2) . . ?
Cu1 O9 H9 135(2) . . ?
C14 O9 Cu1 112.5(3) . . ?
C14 O9 H9 107.6(17) . . ?
Cu1 O8 H8 136(2) . . ?
C9 O8 Cu1 101.5(3) . . ?
C9 O8 H8 105.4(19) . . ?
Cu1 O10 H10 126(2) . . ?
C12 O10 Cu1 112.4(4) . . ?
C12 O10 H10 105.6(18) . . ?
H12C O12 H12D 104.5 . . ?
C13 N1 Cu1 104.9(4) . . ?
C13 N1 C10 110.2(5) . . ?
C10 N1 Cu1 111.1(4) . . ?
C11 N1 Cu1 105.8(4) . . ?
C11 N1 C13 112.3(5) . . ?
C11 N1 C10 112.2(5) . . ?
H O7 HA 104.5 . . ?
Cu1 O11 H11A 109.3 . . ?
Cu1 O11 H11B 109.2 . . ?
H11A O11 H11B 104.4 . . ?
C3 C2 HB 121.1 . . ?
C1 C2 HB 121.1 . . ?
C1 C2 C3 117.9(6) . . ?
C6 C5 C7 119.0(6) . . ?
C4 C5 C6 118.7(6) . . ?
C4 C5 C7 122.3(6) . . ?
O5 N2 C1 118.4(6) . . ?
O6 N2 O5 123.5(6) . . ?
O6 N2 C1 118.0(6) . . ?
C2 C3 C8 118.1(6) . . ?
C2 C3 C4 119.6(6) . . ?
C4 C3 C8 122.2(6) . . ?
O2 C8 C3 117.3(6) . . ?
O1 C8 O2 123.9(6) . . ?
O1 C8 C3 118.8(6) . . ?
C5 C6 HC 120.8 . . ?
C5 C6 C1 118.4(6) . . ?
C1 C6 HC 120.8 . . ?
C2 C1 N2 119.7(6) . . ?
C2 C1 C6 123.3(6) . . ?
C6 C1 N2 117.0(6) . . ?
C5 C4 C3 122.0(6) . . ?
C5 C4 HD 119.0 . . ?
C3 C4 HD 119.0 . . ?
O4 C7 C5 119.1(6) . . ?
O3 C7 O4 123.8(6) . . ?
O3 C7 C5 117.1(6) . . ?
O8 C9 H9A 109.5 . . ?
O8 C9 H9B 109.5 . . ?
O8 C9 C10 110.5(5) . . ?
H9A C9 H9B 108.1 . . ?
C10 C9 H9A 109.5 . . ?
C10 C9 H9B 109.5 . . ?
N1 C13 H13A 109.8 . . ?
N1 C13 H13B 109.8 . . ?
N1 C13 C14 109.6(5) . . ?
H13A C13 H13B 108.2 . . ?
C14 C13 H13A 109.8 . . ?
C14 C13 H13B 109.8 . . ?
O9 C14 C13 108.0(5) . . ?
O9 C14 H14A 110.1 . . ?
O9 C14 H14B 110.1 . . ?
C13 C14 H14A 110.1 . . ?
C13 C14 H14B 110.1 . . ?
H14A C14 H14B 108.4 . . ?
N1 C10 C9 113.5(5) . . ?
N1 C10 H10A 108.9 . . ?
N1 C10 H10B 108.9 . . ?
C9 C10 H10A 108.9 . . ?
C9 C10 H10B 108.9 . . ?
H10A C10 H10B 107.7 . . ?
O10 C12 H12A 109.9 . . ?
O10 C12 H12B 109.9 . . ?
O10 C12 C11 109.0(5) . . ?
H12A C12 H12B 108.3 . . ?
C11 C12 H12A 109.9 . . ?
C11 C12 H12B 109.9 . . ?
N1 C11 C12 110.4(6) . . ?
N1 C11 H11C 109.6 . . ?
N1 C11 H11D 109.6 . . ?
C12 C11 H11C 109.6 . . ?
C12 C11 H11D 109.6 . . ?
H11C C11 H11D 108.1 . . ?

loop_
_geom_bond_atom_site_label_1
_geom_bond_atom_site_label_2
_geom_bond_distance
_geom_bond_site_symmetry_2
_geom_bond_publ_flag
Cu1 O9 1.998(4) . ?
Cu1 O8 2.324(4) . ?
Cu1 O10 2.025(4) . ?
Cu1 N1 2.009(5) . ?
Cu1 O11 1.946(5) . ?
O5 N2 1.239(7) . ?
O9 H9 0.858(9) . ?
O9 C14 1.431(8) . ?
O8 H8 0.867(10) . ?
O8 C9 1.424(7) . ?
O10 H10 0.870(10) . ?
O10 C12 1.450(8) . ?
O2 C8 1.283(7) . ?
O1 C8 1.237(7) . ?
O4 C7 1.259(7) . ?
O3 C7 1.256(7) . ?
O12 H12C 0.8496 . ?
O12 H12D 0.8500 . ?
N1 C13 1.486(8) . ?
N1 C10 1.515(8) . ?
N1 C11 1.481(8) . ?
O7 H 0.8501 . ?
O7 HA 0.8497 . ?
O11 H11A 0.8514 . ?
O11 H11B 0.8515 . ?
O6 N2 1.224(7) . ?
C2 HB 0.9300 . ?
C2 C3 1.381(8) . ?
C2 C1 1.369(8) . ?
C5 C6 1.381(8) . ?
C5 C4 1.380(8) . ?
C5 C7 1.501(8) . ?
N2 C1 1.478(8) . ?
C3 C8 1.505(8) . ?
C3 C4 1.383(8) . ?
C6 HC 0.9300 . ?
C6 C1 1.387(8) . ?
C4 HD 0.9300 . ?
C9 H9A 0.9700 . ?
C9 H9B 0.9700 . ?
C9 C10 1.516(9) . ?
C13 H13A 0.9700 . ?
C13 H13B 0.9700 . ?
C13 C14 1.520(9) . ?
C14 H14A 0.9700 . ?
C14 H14B 0.9700 . ?
C10 H10A 0.9700 . ?
C10 H10B 0.9700 . ?
C12 H12A 0.9700 . ?
C12 H12B 0.9700 . ?
C12 C11 1.508(9) . ?
C11 H11C 0.9700 . ?
C11 H11D 0.9700 . ?

loop_
_geom_torsion_atom_site_label_1
_geom_torsion_atom_site_label_2
_geom_torsion_atom_site_label_3
_geom_torsion_atom_site_label_4
_geom_torsion
_geom_torsion_site_symmetry_1
_geom_torsion_site_symmetry_2
_geom_torsion_site_symmetry_3
_geom_torsion_site_symmetry_4
_geom_torsion_publ_flag
Cu1 O9 C14 C13 -25.1(6) . . . . ?
Cu1 O8 C9 C10 -45.6(6) . . . . ?
Cu1 O10 C12 C11 18.6(7) . . . . ?
Cu1 N1 C13 C14 -45.6(6) . . . . ?
Cu1 N1 C10 C9 -23.4(7) . . . . ?
Cu1 N1 C11 C12 45.8(6) . . . . ?
O5 N2 C1 C2 -165.9(7) . . . . ?
O5 N2 C1 C6 14.9(10) . . . . ?
O8 C9 C10 N1 50.1(7) . . . . ?
O10 C12 C11 N1 -42.8(7) . . . . ?
N1 C13 C14 O9 47.4(7) . . . . ?
O6 N2 C1 C2 11.7(10) . . . . ?
O6 N2 C1 C6 -167.5(7) . . . . ?
C2 C3 C8 O2 -177.6(5) . . . . ?
C2 C3 C8 O1 3.9(9) . . . . ?
C2 C3 C4 C5 1.4(10) . . . . ?
C5 C6 C1 C2 1.9(10) . . . . ?
C5 C6 C1 N2 -178.9(6) . . . . ?
C3 C2 C1 N2 178.9(6) . . . . ?
C3 C2 C1 C6 -1.9(10) . . . . ?
C8 C3 C4 C5 -177.8(6) . . . . ?
C6 C5 C4 C3 -1.5(9) . . . . ?
C6 C5 C7 O4 20.5(9) . . . . ?
C6 C5 C7 O3 -159.9(6) . . . . ?
C1 C2 C3 C8 179.5(5) . . . . ?
C1 C2 C3 C4 0.2(9) . . . . ?
C4 C5 C6 C1 -0.1(9) . . . . ?
C4 C5 C7 O4 -159.5(6) . . . . ?
C4 C5 C7 O3 20.1(9) . . . . ?
C4 C3 C8 O2 1.7(9) . . . . ?
C4 C3 C8 O1 -176.8(6) . . . . ?
C7 C5 C6 C1 179.8(6) . . . . ?
C7 C5 C4 C3 178.6(6) . . . . ?
C13 N1 C10 C9 -139.2(6) . . . . ?
C13 N1 C11 C12 159.6(5) . . . . ?
C10 N1 C13 C14 74.1(7) . . . . ?
C10 N1 C11 C12 -75.6(7) . . . . ?
C11 N1 C13 C14 -160.0(5) . . . . ?
C11 N1 C10 C9 94.9(7) . . . . ?
